data_4117748
loop_
_publ_author_name
'Francis Beaumier'
'Marianne Dupuis'
'Claude Spino'
'Claude Y. Legault'

_publ_section_title
;
 Formal Intramolecular (4 + 1)-Cycloaddition of Dialkoxycarbenes: Control
 of the Stereoselectivity and a Mechanistic Portrait
;
_journal_name_full 'Journal of the American Chemical Society'
_journal_page_first 5938
_journal_page_last 5953
_journal_paper_doi 10.1021/ja211927b
_journal_volume 134
_journal_year 2012
_chemical_absolute_configuration unk
_chemical_formula_sum 'C16 H17 Br O3'
_chemical_formula_weight 337.21
_chemical_name_systematic
;
 ?
;
_space_group_IT_number 33
_symmetry_cell_setting orthorhombic
_symmetry_space_group_name_Hall 'P -2n -2ac'
_symmetry_space_group_name_H-M 'P c 21 n'
_atom_sites_solution_hydrogens geom
_atom_sites_solution_primary direct
_atom_sites_solution_secondary difmap
_audit_conform_dict_location ftp://ftp.iucr.org/pub/cif_core.dic
_audit_conform_dict_name cif_core.dic
_audit_conform_dict_version 2.3
_audit_creation_date 2009-01-26T11:06:40-00:00
_audit_creation_method 'WinGX routine CIF_UPDATE'
_cell_angle_alpha 90
_cell_angle_beta 90
_cell_angle_gamma 90
_cell_formula_units_Z 8
_cell_length_a 12.034(2)
_cell_length_b 15.092(2)
_cell_length_c 15.799(4)
_cell_measurement_reflns_used 20
_cell_measurement_temperature 293(2)
_cell_measurement_theta_max 35
_cell_measurement_theta_min 30
_cell_volume 2869.4(9)
_computing_cell_refinement Difrac
_computing_data_collection Difrac
_computing_data_reduction NRCVAX
_computing_structure_refinement 'SHELXL-97 (Sheldrick, 1997)'
_computing_structure_solution 'SHELXS-97 (Sheldrick, 1997)'
_diffrn_ambient_temperature 293(2)
_diffrn_measured_fraction_theta_full 0.979
_diffrn_measured_fraction_theta_max 0.979
_diffrn_measurement_device_type CAD4
_diffrn_measurement_method Omega
_diffrn_radiation_monochromator graphite
_diffrn_radiation_type CuK\a
_diffrn_radiation_wavelength 1.54176
_diffrn_reflns_av_R_equivalents 0
_diffrn_reflns_av_unetI/netI 0.0271
_diffrn_reflns_limit_h_max 14
_diffrn_reflns_limit_h_min 0
_diffrn_reflns_limit_k_max 18
_diffrn_reflns_limit_k_min 0
_diffrn_reflns_limit_l_max 19
_diffrn_reflns_limit_l_min 0
_diffrn_reflns_number 2777
_diffrn_reflns_theta_full 69.89
_diffrn_reflns_theta_max 69.89
_diffrn_reflns_theta_min 4.62
_diffrn_standards_decay_% 0
_diffrn_standards_interval_count 100
_diffrn_standards_number 1
_exptl_absorpt_coefficient_mu 3.905
_exptl_absorpt_correction_T_max 0.212
_exptl_absorpt_correction_T_min 0.190
_exptl_absorpt_correction_type psi-scan
_exptl_absorpt_process_details empirical
_exptl_crystal_colour Colorless
_exptl_crystal_density_diffrn 1.561
_exptl_crystal_description Prism
_exptl_crystal_F_000 1376
_exptl_crystal_size_max 0.6
_exptl_crystal_size_mid 0.4
_exptl_crystal_size_min 0.4
_refine_diff_density_max 0.927
_refine_diff_density_min -0.539
_refine_diff_density_rms 0.108
_refine_ls_abs_structure_details 'Flack H D (1983), Acta Cryst. A39, 876-881'
_refine_ls_abs_structure_Flack 0.033(14)
_refine_ls_extinction_coef 0.0040(5)
_refine_ls_extinction_expression Fc^*^=kFc[1+0.001xFc^2^\l^3^/sin(2\q)]^-1/4^
_refine_ls_extinction_method SHELXL
_refine_ls_goodness_of_fit_ref 1.031
_refine_ls_hydrogen_treatment none
_refine_ls_matrix_type full
_refine_ls_number_parameters 284
_refine_ls_number_reflns 2777
_refine_ls_number_restraints 1
_refine_ls_restrained_S_all 1.03
_refine_ls_R_factor_all 0.0968
_refine_ls_R_factor_gt 0.0691
_refine_ls_shift/su_max 0
_refine_ls_shift/su_mean 0
_refine_ls_structure_factor_coef Fsqd
_refine_ls_weighting_details 'calc w=1/[\s^2^(Fo^2^)+(0.1387P)^2^+0.0000P] where P=(Fo^2^+2Fc^2^)/3'
_refine_ls_weighting_scheme calc
_refine_ls_wR_factor_gt 0.178
_refine_ls_wR_factor_ref 0.2029
_reflns_number_gt 1889
_reflns_number_total 2777
_reflns_threshold_expression >2sigma(I)
_cod_data_source_file ja211927b_si_003.cif
_cod_data_source_block fb4099b
_cod_depositor_comments
;
The following automatic conversions were performed:

'_exptl_absorpt_correction_type' value 'Psi-Scan' changed to
'psi-scan' according to the built-in table from CIF Core dictionary
named 'cif_core.dic' version 2.4.1 from 2010-06-29.

Automatic conversion script
Id: cif_fix_values 1715 2011-07-08 13:25:40Z adriana 
;
_cod_original_cell_volume 2869.4(10)
_cod_database_code 4117748

loop_
_symmetry_equiv_pos_as_xyz
'x, y, z'
'x+1/2, y+1/2, -z+1/2'
'-x+1/2, y, z+1/2'
'-x, y+1/2, -z'

loop_
_atom_site_label
_atom_site_type_symbol
_atom_site_fract_x
_atom_site_fract_y
_atom_site_fract_z
_atom_site_U_iso_or_equiv
_atom_site_adp_type
_atom_site_occupancy
_atom_site_symmetry_multiplicity
_atom_site_calc_flag
_atom_site_refinement_flags
C2 C 0.3322(9) 0.1905(8) 0.8654(7) 0.0782(11) Uani 1 1 d .
H2 H 0.2939 0.1528 0.8291 0.094 Uiso 1 1 calc R
C5 C 0.4464(8) 0.3006(7) 0.9751(7) 0.0782(11) Uani 1 1 d .
H5 H 0.484 0.3366 1.0134 0.094 Uiso 1 1 calc R
C6 C 0.3340(9) 0.3066(7) 0.9686(8) 0.0782(11) Uani 1 1 d .
H6 H 0.2952 0.3471 1.0016 0.094 Uiso 1 1 calc R
C16 C 0.5790(10) 0.2138(9) 1.2074(8) 0.088(3) Uani 1 1 d .
H16A H 0.5184 0.2442 1.2341 0.132 Uiso 1 1 calc R
H16B H 0.6445 0.2192 1.2418 0.132 Uiso 1 1 calc R
H16C H 0.5606 0.1523 1.2008 0.132 Uiso 1 1 calc R
C19 C -0.0401(10) 0.0223(8) 0.8632(7) 0.082(3) Uani 1 1 d .
H19 H -0.0024 0.0649 0.8945 0.098 Uiso 1 1 calc R
C21 C -0.0393(9) -0.1002(7) 0.7657(7) 0.078(3) Uani 1 1 d .
H21 H -0.0025 -0.1388 0.7294 0.094 Uiso 1 1 calc R
C22 C -0.1546(10) -0.1053(9) 0.7741(9) 0.091(3) Uani 1 1 d .
H22 H -0.1927 -0.1491 0.7446 0.109 Uiso 1 1 calc R
C28 C 0.3502(9) 0.0908(8) 0.5726(8) 0.083(3) Uani 1 1 d .
H28A H 0.4295 0.0881 0.562 0.099 Uiso 1 1 calc R
H28B H 0.3128 0.0998 0.5189 0.099 Uiso 1 1 calc R
C29 C 0.3252(9) 0.1672(8) 0.6309(7) 0.078(3) Uani 1 1 d .
H29A H 0.3436 0.2225 0.6029 0.094 Uiso 1 1 calc R
H29B H 0.3705 0.1625 0.6814 0.094 Uiso 1 1 calc R
C30 C 0.2039(9) 0.1676(9) 0.6553(8) 0.082(3) Uani 1 1 d .
H30A H 0.1901 0.216 0.6942 0.098 Uiso 1 1 calc R
H30B H 0.1591 0.1775 0.6051 0.098 Uiso 1 1 calc R
C32 C 0.0868(8) 0.0194(8) 0.5284(7) 0.079(3) Uani 1 1 d .
H32A H 0.027 -0.0083 0.4981 0.119 Uiso 1 1 calc R
H32B H 0.1529 0.0182 0.4943 0.119 Uiso 1 1 calc R
H32C H 0.0675 0.0798 0.5407 0.119 Uiso 1 1 calc R
C1 C 0.2760(9) 0.2509(8) 0.9115(6) 0.0782(11) Uani 1 1 d .
C3 C 0.4482(9) 0.1841(8) 0.8720(7) 0.0782(11) Uani 1 1 d .
H3 H 0.4861 0.1416 0.8406 0.094 Uiso 1 1 calc R
C4 C 0.5067(9) 0.2403(7) 0.9244(7) 0.0782(11) Uani 1 1 d .
C7 C 0.6301(8) 0.2393(7) 0.9246(7) 0.074(3) Uani 1 1 d .
C8 C 0.6955(6) 0.2707(8) 0.9981(7) 0.0737(12) Uani 1 1 d .
H8 H 0.6711 0.331 1.0116 0.088 Uiso 1 1 calc R
C9 C 0.8192(7) 0.2726(7) 0.9852(7) 0.0737(12) Uani 1 1 d .
H9 H 0.8528 0.2932 0.936 0.088 Uiso 1 1 calc R
C10 C 0.8751(7) 0.2423(7) 1.0508(7) 0.0737(12) Uani 1 1 d .
H10 H 0.9522 0.2382 1.0529 0.088 Uiso 1 1 calc R
C11 C 0.7998(8) 0.2151(8) 1.1212(8) 0.0737(12) Uani 1 1 d .
H11 H 0.8002 0.2621 1.1641 0.088 Uiso 1 1 calc R
C12 C 0.8370(9) 0.1279(9) 1.1641(8) 0.088(3) Uani 1 1 d .
H12A H 0.9164 0.1299 1.1746 0.105 Uiso 1 1 calc R
H12B H 0.7995 0.1215 1.2181 0.105 Uiso 1 1 calc R
C13 C 0.8106(11) 0.0509(8) 1.1093(8) 0.082(3) Uani 1 1 d .
H13A H 0.8325 -0.0036 1.1372 0.099 Uiso 1 1 calc R
H13B H 0.851 0.0554 1.0564 0.099 Uiso 1 1 calc R
C14 C 0.6890(10) 0.0500(8) 1.0926(9) 0.087(3) Uani 1 1 d .
H14A H 0.6702 -0.0021 1.0596 0.104 Uiso 1 1 calc R
H14B H 0.6491 0.0468 1.1458 0.104 Uiso 1 1 calc R
C15 C 0.6853(8) 0.2143(7) 1.0790(8) 0.0737(12) Uani 1 1 d .
Br1 Br 0.12158(9) 0.25985(10) 0.89890(9) 0.1010(5) Uani 1 1 d .
O1 O 0.6552(6) 0.1287(5) 1.0470(5) 0.083(2) Uani 1 1 d .
O2 O 0.5989(5) 0.2511(6) 1.1281(5) 0.0807(19) Uani 1 1 d .
O3 O 0.6776(8) 0.2136(8) 0.8620(5) 0.102(3) Uani 1 1 d .
C17 C -0.2131(9) -0.0486(9) 0.8238(7) 0.082(3) Uani 1 1 d .
C18 C -0.1522(11) 0.0178(9) 0.8672(8) 0.085(3) Uani 1 1 d .
H18 H -0.1905 0.0595 0.8993 0.102 Uiso 1 1 calc R
C20 C 0.0206(8) -0.0380(7) 0.8112(6) 0.074(3) Uani 1 1 d .
C23 C 0.1429(9) -0.0331(7) 0.8104(8) 0.074(3) Uani 1 1 d .
C24 C 0.2083(7) -0.0616(8) 0.7332(6) 0.0741(12) Uani 1 1 d .
H24 H 0.1826 -0.1204 0.7155 0.089 Uiso 1 1 calc R
C25 C 0.3303(8) -0.0645(8) 0.7461(7) 0.0741(12) Uani 1 1 d .
H25 H 0.3645 -0.0868 0.7944 0.089 Uiso 1 1 calc R
C26 C 0.3850(8) -0.0312(8) 0.6798(7) 0.0741(12) Uani 1 1 d .
H26 H 0.4622 -0.0299 0.6764 0.089 Uiso 1 1 calc R
C27 C 0.3115(8) 0.0039(8) 0.6119(7) 0.0741(12) Uani 1 1 d .
H27 H 0.3087 -0.0406 0.5667 0.089 Uiso 1 1 calc R
C31 C 0.1959(8) 0.0051(8) 0.6560(7) 0.0741(12) Uani 1 1 d .
Br2 Br -0.36666(10) -0.05811(11) 0.83240(9) 0.1011(5) Uani 1 1 d .
O4 O 0.1714(5) 0.0868(5) 0.6937(5) 0.0723(17) Uani 1 1 d .
O5 O 0.1064(5) -0.0274(6) 0.6060(5) 0.084(2) Uani 1 1 d .
O6 O 0.1939(7) -0.0042(7) 0.8723(6) 0.093(2) Uani 1 1 d .

loop_
_atom_site_aniso_label
_atom_site_aniso_U_11
_atom_site_aniso_U_22
_atom_site_aniso_U_33
_atom_site_aniso_U_23
_atom_site_aniso_U_13
_atom_site_aniso_U_12
C2 0.077(2) 0.073(3) 0.084(3) 0.004(2) -0.0028(19) -0.001(2)
C5 0.077(2) 0.073(3) 0.084(3) 0.004(2) -0.0028(19) -0.001(2)
C6 0.077(2) 0.073(3) 0.084(3) 0.004(2) -0.0028(19) -0.001(2)
C16 0.079(7) 0.096(8) 0.089(7) 0.004(6) 0.000(6) -0.001(6)
C19 0.080(6) 0.087(7) 0.079(6) -0.018(6) -0.002(5) -0.010(5)
C21 0.079(6) 0.081(6) 0.074(6) -0.008(5) 0.008(5) -0.020(5)
C22 0.085(7) 0.086(7) 0.101(8) 0.015(7) -0.007(6) -0.026(6)
C28 0.072(6) 0.093(8) 0.082(7) -0.002(6) 0.000(5) -0.016(5)
C29 0.071(6) 0.080(7) 0.084(7) 0.014(6) 0.004(5) -0.012(5)
C30 0.069(6) 0.080(7) 0.096(8) 0.017(6) -0.010(5) -0.018(5)
C32 0.077(6) 0.088(7) 0.072(6) 0.008(5) -0.007(5) -0.005(5)
C1 0.077(2) 0.073(3) 0.084(3) 0.004(2) -0.0028(19) -0.001(2)
C3 0.077(2) 0.073(3) 0.084(3) 0.004(2) -0.0028(19) -0.001(2)
C4 0.077(2) 0.073(3) 0.084(3) 0.004(2) -0.0028(19) -0.001(2)
C7 0.069(5) 0.070(7) 0.081(6) 0.007(5) -0.001(5) 0.002(5)
C8 0.058(2) 0.071(3) 0.092(3) 0.000(3) 0.0071(19) -0.001(2)
C9 0.058(2) 0.071(3) 0.092(3) 0.000(3) 0.0071(19) -0.001(2)
C10 0.058(2) 0.071(3) 0.092(3) 0.000(3) 0.0071(19) -0.001(2)
C11 0.058(2) 0.071(3) 0.092(3) 0.000(3) 0.0071(19) -0.001(2)
C12 0.066(6) 0.111(10) 0.086(7) 0.003(7) -0.001(5) 0.008(6)
C13 0.083(7) 0.080(7) 0.083(8) 0.002(6) -0.007(5) 0.023(6)
C14 0.085(7) 0.075(7) 0.100(8) 0.003(6) -0.023(6) -0.007(6)
C15 0.058(2) 0.071(3) 0.092(3) 0.000(3) 0.0071(19) -0.001(2)
Br1 0.0754(6) 0.1237(11) 0.1041(9) 0.0132(8) -0.0106(6) -0.0085(8)
O1 0.080(4) 0.067(4) 0.102(5) 0.008(4) -0.019(4) -0.011(4)
O2 0.061(3) 0.103(5) 0.078(4) -0.004(4) 0.008(3) 0.010(4)
O3 0.091(6) 0.145(8) 0.071(5) -0.009(6) 0.009(4) 0.001(5)
C17 0.093(7) 0.076(7) 0.077(6) 0.005(6) -0.005(5) 0.010(6)
C18 0.086(7) 0.093(8) 0.076(6) -0.012(6) 0.008(5) -0.002(6)
C20 0.072(5) 0.078(7) 0.070(5) 0.013(5) 0.004(4) -0.014(5)
C23 0.069(5) 0.067(7) 0.087(7) -0.001(5) 0.003(5) -0.007(5)
C24 0.061(2) 0.077(3) 0.084(3) 0.002(3) -0.0046(19) 0.007(2)
C25 0.061(2) 0.077(3) 0.084(3) 0.002(3) -0.0046(19) 0.007(2)
C26 0.061(2) 0.077(3) 0.084(3) 0.002(3) -0.0046(19) 0.007(2)
C27 0.061(2) 0.077(3) 0.084(3) 0.002(3) -0.0046(19) 0.007(2)
C31 0.061(2) 0.077(3) 0.084(3) 0.002(3) -0.0046(19) 0.007(2)
Br2 0.0773(7) 0.1252(11) 0.1007(8) 0.0169(8) 0.0029(6) -0.0092(8)
O4 0.064(3) 0.063(4) 0.090(5) 0.007(4) 0.002(3) 0.000(3)
O5 0.063(3) 0.096(5) 0.094(5) 0.014(4) -0.013(3) -0.013(4)
O6 0.080(5) 0.109(6) 0.090(5) -0.010(5) -0.016(4) -0.018(4)

loop_
_atom_type_symbol
_atom_type_description
_atom_type_scat_dispersion_real
_atom_type_scat_dispersion_imag
_atom_type_scat_source
C C 0.003 0.002 'International Tables Vol C Tables 4.2.6.8 and 6.1.1.4'
H H 0 0 'International Tables Vol C Tables 4.2.6.8 and 6.1.1.4'
Br Br -0.29 2.46 'International Tables Vol C Tables 4.2.6.8 and 6.1.1.4'
O O 0.011 0.006 'International Tables Vol C Tables 4.2.6.8 and 6.1.1.4'

loop_
_geom_angle_atom_site_label_1
_geom_angle_atom_site_label_2
_geom_angle_atom_site_label_3
_geom_angle
C1 C2 C3 120.3(11)
C6 C5 C4 120.7(11)
C5 C6 C1 120.0(11)
C18 C19 C20 120.4(10)
C20 C21 C22 120.3(11)
C17 C22 C21 122.4(12)
C29 C28 C27 110.5(9)
C28 C29 C30 110.6(10)
O4 C30 C29 111.9(10)
C2 C1 C6 119.9(11)
C2 C1 Br1 119.2(9)
C6 C1 Br1 120.9(9)
C4 C3 C2 120.7(11)
C3 C4 C5 118.3(10)
C3 C4 C7 120.4(10)
C5 C4 C7 121.2(10)
O3 C7 C8 119.6(9)
O3 C7 C4 118.4(10)
C8 C7 C4 122.1(10)
C7 C8 C9 115.3(9)
C7 C8 C15 115.5(9)
C9 C8 C15 101.7(8)
C10 C9 C8 113.1(10)
C9 C10 C11 111.8(9)
C10 C11 C15 103.0(9)
C10 C11 C12 112.6(9)
C15 C11 C12 116.4(9)
C13 C12 C11 110.4(9)
C12 C13 C14 108.8(10)
O1 C14 C13 110.9(10)
O2 C15 O1 111.3(8)
O2 C15 C11 114.9(10)
O1 C15 C11 112.9(9)
O2 C15 C8 107.3(8)
O1 C15 C8 103.0(9)
C11 C15 C8 106.5(8)
C15 O1 C14 119.5(8)
C16 O2 C15 117.4(9)
C22 C17 C18 117.2(11)
C22 C17 Br2 120.6(10)
C18 C17 Br2 122.2(9)
C19 C18 C17 121.8(11)
C21 C20 C19 117.7(9)
C21 C20 C23 123.3(10)
C19 C20 C23 119.0(9)
O6 C23 C20 120.4(10)
O6 C23 C24 118.7(10)
C20 C23 C24 120.8(10)
C25 C24 C23 114.4(9)
C25 C24 C31 102.5(8)
C23 C24 C31 112.9(9)
C26 C25 C24 111.7(9)
C25 C26 C27 114.0(9)
C26 C27 C28 114.7(9)
C26 C27 C31 102.3(9)
C28 C27 C31 116.4(9)
O4 C31 O5 112.3(8)
O4 C31 C27 112.9(9)
O5 C31 C27 115.1(10)
O4 C31 C24 104.5(8)
O5 C31 C24 106.2(9)
C27 C31 C24 104.6(8)
C31 O4 C30 121.1(9)
C31 O5 C32 115.4(8)

loop_
_geom_bond_atom_site_label_1
_geom_bond_atom_site_label_2
_geom_bond_distance
C2 C1 1.349(16)
C2 C3 1.403(16)
C5 C6 1.359(15)
C5 C4 1.414(15)
C6 C1 1.416(16)
C16 O2 1.394(13)
C19 C18 1.352(16)
C19 C20 1.426(15)
C21 C20 1.386(14)
C21 C22 1.396(16)
C22 C17 1.357(18)
C28 C29 1.506(18)
C28 C27 1.524(17)
C29 C30 1.510(16)
C30 O4 1.417(14)
C32 O5 1.435(13)
C1 Br1 1.874(11)
C3 C4 1.378(16)
C4 C7 1.485(15)
C7 O3 1.207(14)
C7 C8 1.480(15)
C8 C9 1.502(11)
C8 C15 1.542(16)
C9 C10 1.318(15)
C10 C11 1.493(15)
C11 C15 1.531(14)
C11 C12 1.546(17)
C12 C13 1.484(18)
C13 C14 1.487(17)
C14 O1 1.447(14)
C15 O2 1.410(12)
C15 O1 1.433(13)
C17 C18 1.419(18)
C17 Br2 1.859(11)
C20 C23 1.474(13)
C23 O6 1.234(14)
C23 C24 1.513(15)
C24 C25 1.483(12)
C24 C31 1.589(15)
C25 C26 1.335(16)
C26 C27 1.488(15)
C27 C31 1.556(15)
C31 O4 1.402(14)
C31 O5 1.424(13)

loop_
_geom_torsion_atom_site_label_1
_geom_torsion_atom_site_label_2
_geom_torsion_atom_site_label_3
_geom_torsion_atom_site_label_4
_geom_torsion
C4 C5 C6 C1 1.0(16)
C20 C21 C22 C17 2.5(18)
C27 C28 C29 C30 -53.7(13)
C28 C29 C30 O4 57.0(13)
C3 C2 C1 C6 -1.8(16)
C3 C2 C1 Br1 178.3(8)
C5 C6 C1 C2 1.8(17)
C5 C6 C1 Br1 -178.3(8)
C1 C2 C3 C4 -1.0(16)
C2 C3 C4 C5 3.8(16)
C2 C3 C4 C7 -173.8(10)
C6 C5 C4 C3 -3.8(16)
C6 C5 C4 C7 173.8(10)
C3 C4 C7 O3 24.8(17)
C5 C4 C7 O3 -152.7(11)
C3 C4 C7 C8 -156.6(11)
C5 C4 C7 C8 25.8(16)
O3 C7 C8 C9 3.6(16)
C4 C7 C8 C9 -174.9(10)
O3 C7 C8 C15 -114.7(12)
C4 C7 C8 C15 66.8(13)
C7 C8 C9 C10 -137.1(11)
C15 C8 C9 C10 -11.3(12)
C8 C9 C10 C11 -0.8(14)
C9 C10 C11 C15 12.7(13)
C9 C10 C11 C12 138.9(10)
C10 C11 C12 C13 -75.0(12)
C15 C11 C12 C13 43.5(14)
C11 C12 C13 C14 -58.2(13)
C12 C13 C14 O1 62.5(14)
C10 C11 C15 O2 -137.7(10)
C12 C11 C15 O2 98.7(12)
C10 C11 C15 O1 93.2(10)
C12 C11 C15 O1 -30.4(14)
C10 C11 C15 C8 -19.1(12)
C12 C11 C15 C8 -142.7(10)
C7 C8 C15 O2 -92.5(11)
C9 C8 C15 O2 141.9(9)
C7 C8 C15 O1 25.1(11)
C9 C8 C15 O1 -100.5(9)
C7 C8 C15 C11 144.1(9)
C9 C8 C15 C11 18.5(11)
O2 C15 O1 C14 -95.6(11)
C11 C15 O1 C14 35.3(14)
C8 C15 O1 C14 149.8(10)
C13 C14 O1 C15 -52.4(14)
O1 C15 O2 C16 71.9(12)
C11 C15 O2 C16 -58.0(13)
C8 C15 O2 C16 -176.2(9)
C21 C22 C17 C18 0.6(18)
C21 C22 C17 Br2 179.8(9)
C20 C19 C18 C17 3.0(19)
C22 C17 C18 C19 -3.3(19)
Br2 C17 C18 C19 177.4(10)
C22 C21 C20 C19 -2.8(16)
C22 C21 C20 C23 175.4(10)
C18 C19 C20 C21 0.1(16)
C18 C19 C20 C23 -178.1(11)
C21 C20 C23 O6 -151.2(11)
C19 C20 C23 O6 26.9(16)
C21 C20 C23 C24 29.9(16)
C19 C20 C23 C24 -151.9(10)
O6 C23 C24 C25 9.1(16)
C20 C23 C24 C25 -172.0(10)
O6 C23 C24 C31 -107.6(11)
C20 C23 C24 C31 71.3(13)
C23 C24 C25 C26 -137.9(11)
C31 C24 C25 C26 -15.3(13)
C24 C25 C26 C27 2.5(15)
C25 C26 C27 C28 138.8(11)
C25 C26 C27 C31 11.8(13)
C29 C28 C27 C26 -76.7(12)
C29 C28 C27 C31 42.7(13)
C26 C27 C31 O4 93.1(10)
C28 C27 C31 O4 -32.8(13)
C26 C27 C31 O5 -136.1(10)
C28 C27 C31 O5 98.0(12)
C26 C27 C31 C24 -20.0(11)
C28 C27 C31 C24 -145.9(10)
C25 C24 C31 O4 -97.4(9)
C23 C24 C31 O4 26.1(11)
C25 C24 C31 O5 143.7(10)
C23 C24 C31 O5 -92.8(11)
C25 C24 C31 C27 21.5(11)
C23 C24 C31 C27 145.0(9)
O5 C31 O4 C30 -95.2(11)
C27 C31 O4 C30 37.0(12)
C24 C31 O4 C30 150.1(9)
C29 C30 O4 C31 -50.2(13)
O4 C31 O5 C32 71.3(12)
C27 C31 O5 C32 -59.8(13)
C24 C31 O5 C32 -175.0(8)
